data_2217493
loop_
_publ_author_name
'Wang, Guo-Xi'
'Ye, Heng-Yun'

_publ_section_title
;
 (4a<i>R</i>,8a<i>R</i>)-2,3-Diphenyl-4a,5,6,7,8,8a-hexahydroquinoxaline
;
_journal_coeditor_code FB2074
_journal_issue 2
_journal_name_full 'Acta Crystallographica Section E'
_journal_page_first o359
_journal_page_last o359
_journal_paper_doi 10.1107/S1600536807067505
_journal_volume 64
_journal_year 2008
_chemical_formula_iupac 'C20 H20 N2'
_chemical_formula_moiety 'C20 H20 N2'
_chemical_formula_sum 'C20 H20 N2'
_chemical_formula_weight 288.38
_chemical_name_systematic
;
(4a<i>R</i>,8a<i>R</i>)-2,3-Diphenyl-4a,5,6,7,8,8a-hexahydroquinoxaline
;
_space_group_IT_number 19
_symmetry_cell_setting orthorhombic
_symmetry_space_group_name_Hall 'P 2ac 2ab'
_symmetry_space_group_name_H-M 'P 21 21 21'
_atom_sites_solution_hydrogens difmap
_atom_sites_solution_primary direct
_atom_sites_solution_secondary difmap
_audit_creation_method SHELXL-97
_cell_angle_alpha 90.00
_cell_angle_beta 90.00
_cell_angle_gamma 90.00
_cell_formula_units_Z 4
_cell_length_a 5.6253(11)
_cell_length_b 15.402(3)
_cell_length_c 18.315(4)
_cell_measurement_reflns_used 3447
_cell_measurement_temperature 293(2)
_cell_measurement_theta_max 27.4758
_cell_measurement_theta_min 3.4434
_cell_volume 1586.8(6)
_computing_cell_refinement 'CrystalClear (Rigaku, 2005)'
_computing_data_collection 'CrystalClear (Rigaku, 2005)'
_computing_data_reduction 'CrystalClear (Rigaku, 2005)'
_computing_molecular_graphics 'SHELXTL (Sheldrick, 1999)'
_computing_publication_material 'SHELXTL (Sheldrick, 1999)'
_computing_structure_refinement 'SHELXL97 (Sheldrick, 1997)'
_computing_structure_solution 'SHELXS97 (Sheldrick, 1990)'
_diffrn_ambient_temperature 293(2)
_diffrn_detector_area_resol_mean 13.6612
_diffrn_measured_fraction_theta_full 0.997
_diffrn_measured_fraction_theta_max 0.997
_diffrn_measurement_device_type 'Rigaku SCXmini'
_diffrn_measurement_method \w
_diffrn_radiation_monochromator graphite
_diffrn_radiation_source 'fine-focus sealed tube'
_diffrn_radiation_type MoK\a
_diffrn_radiation_wavelength 0.71073
_diffrn_reflns_av_R_equivalents 0.0531
_diffrn_reflns_av_sigmaI/netI 0.0246
_diffrn_reflns_limit_h_max 7
_diffrn_reflns_limit_h_min -7
_diffrn_reflns_limit_k_max 20
_diffrn_reflns_limit_k_min -19
_diffrn_reflns_limit_l_max 23
_diffrn_reflns_limit_l_min -23
_diffrn_reflns_number 15676
_diffrn_reflns_theta_full 27.59
_diffrn_reflns_theta_max 27.59
_diffrn_reflns_theta_min 3.46
_diffrn_standards_number 0
_exptl_absorpt_coefficient_mu 0.071
_exptl_absorpt_correction_T_max 1.0000
_exptl_absorpt_correction_T_min 0.9008
_exptl_absorpt_correction_type multi-scan
_exptl_absorpt_process_details '(CrystalClear; Rigaku, 2005)'
_exptl_crystal_colour yellow
_exptl_crystal_density_diffrn 1.207
_exptl_crystal_density_method 'not measured'
_exptl_crystal_description block
_exptl_crystal_F_000 616
_exptl_crystal_size_max 0.12
_exptl_crystal_size_mid 0.08
_exptl_crystal_size_min 0.05
_refine_diff_density_max 0.128
_refine_diff_density_min -0.132
_refine_ls_extinction_coef 0.010(2)
_refine_ls_extinction_expression Fc^*^=kFc[1+0.001xFc^2^\l^3^/sin(2\q)]^-1/4^
_refine_ls_extinction_method 'SHELXL97 (Sheldrick, 1997)'
_refine_ls_goodness_of_fit_ref 1.190
_refine_ls_hydrogen_treatment constr
_refine_ls_matrix_type full
_refine_ls_number_constraints 80
_refine_ls_number_parameters 200
_refine_ls_number_reflns 2134
_refine_ls_number_restraints 0
_refine_ls_restrained_S_all 1.190
_refine_ls_R_factor_all 0.0665
_refine_ls_R_factor_gt 0.0562
_refine_ls_shift/su_max 0.000
_refine_ls_shift/su_mean 0.000
_refine_ls_structure_factor_coef Fsqd
_refine_ls_weighting_details 'calc w=1/[\s^2^(Fo^2^)+(0.0548P)^2^+0.1683P] where P=(Fo^2^+2Fc^2^)/3'
_refine_ls_weighting_scheme calc
_refine_ls_wR_factor_gt 0.1269
_refine_ls_wR_factor_ref 0.1324
_reflns_number_gt 1880
_reflns_number_total 2134
_reflns_threshold_expression I>2\s(I)
_cod_data_source_file fb2074.cif
_cod_data_source_block I
_cod_original_cell_volume 1586.8(5)
_cod_original_sg_symbol_H-M 'P21 21 21'
_cod_database_code 2217493
_cod_database_fobs_code 2217493

loop_
_symmetry_equiv_pos_as_xyz
'x, y, z'
'-x+1/2, -y, z+1/2'
'-x, y+1/2, -z+1/2'
'x+1/2, -y+1/2, -z'

loop_
_atom_site_type_symbol
_atom_site_label
_atom_site_fract_x
_atom_site_fract_y
_atom_site_fract_z
_atom_site_U_iso_or_equiv
_atom_site_adp_type
_atom_site_calc_flag
_atom_site_refinement_flags
_atom_site_occupancy
C C1 0.7959(6) 0.65882(17) 0.09928(14) 0.0512(7) Uani d . 1
H H1A 0.6841 0.6288 0.1316 0.061 Uiso calc R 1
C C2 0.7195(7) 0.75311(18) 0.09215(16) 0.0645(8) Uani d . 1
H H2A 0.5568 0.7557 0.0748 0.077 Uiso calc R 1
H H2B 0.8198 0.7822 0.0567 0.077 Uiso calc R 1
C C3 0.7381(7) 0.7995(2) 0.16551(17) 0.0699(9) Uani d . 1
H H3A 0.7004 0.8605 0.1589 0.084 Uiso calc R 1
H H3B 0.6221 0.7752 0.1989 0.084 Uiso calc R 1
C C4 0.9823(7) 0.79159(18) 0.19858(17) 0.0659(9) Uani d . 1
H H4A 0.9824 0.8180 0.2467 0.079 Uiso calc R 1
H H4B 1.0958 0.8227 0.1685 0.079 Uiso calc R 1
C C5 1.0578(7) 0.69734(16) 0.20496(15) 0.0592(8) Uani d . 1
H H5A 1.2196 0.6944 0.2231 0.071 Uiso calc R 1
H H5B 0.9556 0.6678 0.2396 0.071 Uiso calc R 1
C C6 1.0429(5) 0.65242(16) 0.13156(14) 0.0511(7) Uani d . 1
H H6A 1.1540 0.6811 0.0982 0.061 Uiso calc R 1
C C7 1.0503(5) 0.51148(15) 0.08549(13) 0.0476(6) Uani d . 1
C C8 1.1020(5) 0.41698(17) 0.09128(14) 0.0503(7) Uani d . 1
C C9 1.3120(6) 0.39001(19) 0.12512(15) 0.0583(7) Uani d . 1
H H9A 1.4192 0.4307 0.1430 0.070 Uiso calc R 1
C C10 1.3595(7) 0.3016(2) 0.13178(17) 0.0673(9) Uani d . 1
H H10A 1.4989 0.2834 0.1544 0.081 Uiso calc R 1
C C11 1.2019(7) 0.24103(19) 0.10512(18) 0.0684(9) Uani d . 1
H H11A 1.2349 0.1821 0.1094 0.082 Uiso calc R 1
C C12 0.9971(7) 0.26799(18) 0.07241(16) 0.0656(9) Uani d . 1
H H12A 0.8894 0.2270 0.0552 0.079 Uiso calc R 1
C C13 0.9474(6) 0.35524(17) 0.06444(15) 0.0565(7) Uani d . 1
H H13A 0.8089 0.3725 0.0408 0.068 Uiso calc R 1
C C14 0.9184(5) 0.54805(16) 0.02031(14) 0.0464(6) Uani d . 1
C C15 0.9435(5) 0.50996(15) -0.05353(13) 0.0450(6) Uani d . 1
C C16 1.1486(5) 0.46658(17) -0.07485(15) 0.0541(7) Uani d . 1
H H16A 1.2679 0.4558 -0.0409 0.065 Uiso calc R 1
C C17 1.1760(6) 0.43947(19) -0.14618(15) 0.0601(7) Uani d . 1
H H17A 1.3142 0.4108 -0.1601 0.072 Uiso calc R 1
C C18 1.0006(6) 0.45455(18) -0.19673(15) 0.0600(8) Uani d . 1
H H18A 1.0213 0.4365 -0.2448 0.072 Uiso calc R 1
C C19 0.7950(6) 0.49611(19) -0.17673(15) 0.0578(7) Uani d . 1
H H19A 0.6759 0.5059 -0.2110 0.069 Uiso calc R 1
C C20 0.7659(6) 0.52341(16) -0.10515(14) 0.0511(6) Uani d . 1
H H20A 0.6258 0.5511 -0.0915 0.061 Uiso calc R 1
N N1 1.1133(5) 0.56069(14) 0.13814(12) 0.0557(6) Uani d . 1
N N2 0.7915(5) 0.61639(14) 0.02727(12) 0.0526(6) Uani d . 1

loop_
_atom_site_aniso_label
_atom_site_aniso_U_11
_atom_site_aniso_U_22
_atom_site_aniso_U_33
_atom_site_aniso_U_12
_atom_site_aniso_U_13
_atom_site_aniso_U_23
C1 0.0596(17) 0.0478(14) 0.0463(13) 0.0055(13) 0.0037(13) -0.0004(11)
C2 0.084(2) 0.0535(16) 0.0564(16) 0.0211(17) -0.0011(17) -0.0020(12)
C3 0.094(3) 0.0526(16) 0.0631(18) 0.0175(18) 0.0079(19) -0.0023(13)
C4 0.091(3) 0.0436(14) 0.0631(17) -0.0021(17) 0.0042(18) -0.0010(13)
C5 0.077(2) 0.0467(14) 0.0543(15) -0.0056(16) -0.0053(15) 0.0005(12)
C6 0.0606(17) 0.0410(13) 0.0517(14) 0.0015(13) 0.0003(14) 0.0025(11)
C7 0.0542(15) 0.0415(12) 0.0471(13) 0.0037(12) -0.0003(12) 0.0030(10)
C8 0.0596(17) 0.0469(13) 0.0445(13) 0.0065(13) 0.0057(13) 0.0069(11)
C9 0.0608(18) 0.0550(15) 0.0590(16) 0.0095(15) -0.0028(14) 0.0039(13)
C10 0.078(2) 0.0612(18) 0.0628(18) 0.0265(18) 0.0031(18) 0.0132(14)
C11 0.095(3) 0.0447(14) 0.0657(18) 0.0139(18) 0.0167(19) 0.0102(14)
C12 0.085(2) 0.0454(14) 0.0665(18) -0.0041(16) 0.0073(18) 0.0080(13)
C13 0.0631(18) 0.0472(13) 0.0592(16) 0.0006(14) -0.0009(15) 0.0066(12)
C14 0.0490(14) 0.0417(12) 0.0486(13) -0.0007(12) -0.0001(11) 0.0031(10)
C15 0.0494(14) 0.0380(11) 0.0477(13) -0.0027(12) 0.0028(11) 0.0051(10)
C16 0.0528(16) 0.0557(15) 0.0537(14) 0.0044(13) 0.0025(13) 0.0015(12)
C17 0.0623(18) 0.0584(16) 0.0596(16) 0.0021(15) 0.0103(15) -0.0048(14)
C18 0.079(2) 0.0521(15) 0.0490(14) -0.0030(16) 0.0042(15) -0.0046(12)
C19 0.0713(19) 0.0506(14) 0.0513(14) -0.0014(15) -0.0106(15) 0.0051(12)
C20 0.0562(16) 0.0431(13) 0.0539(14) 0.0002(13) -0.0018(13) 0.0043(11)
N1 0.0655(15) 0.0453(11) 0.0563(13) 0.0060(12) -0.0078(12) 0.0012(10)
N2 0.0574(14) 0.0507(12) 0.0499(12) 0.0069(12) -0.0034(11) 0.0012(10)

loop_
_atom_type_symbol
_atom_type_description
_atom_type_scat_dispersion_real
_atom_type_scat_dispersion_imag
_atom_type_scat_source
C C 0.0033 0.0000 'International Tables Vol C Tables 4.2.6.8 and 6.1.1.4'
H H 0.0000 0.0000 'International Tables Vol C Tables 4.2.6.8 and 6.1.1.4'
N N 0.0061 0.0000 'International Tables Vol C Tables 4.2.6.8 and 6.1.1.4'

loop_
_geom_angle_atom_site_label_1
_geom_angle_atom_site_label_2
_geom_angle_atom_site_label_3
_geom_angle
N2 C1 C6 109.6(2)
N2 C1 C2 110.0(2)
C6 C1 C2 110.8(3)
N2 C1 H1A 108.8
C6 C1 H1A 108.8
C2 C1 H1A 108.8
C1 C2 C3 110.7(2)
C1 C2 H2A 109.5
C3 C2 H2A 109.5
C1 C2 H2B 109.5
C3 C2 H2B 109.5
H2A C2 H2B 108.1
C4 C3 C2 112.2(3)
C4 C3 H3A 109.2
C2 C3 H3A 109.2
C4 C3 H3B 109.2
C2 C3 H3B 109.2
H3A C3 H3B 107.9
C3 C4 C5 111.3(3)
C3 C4 H4A 109.4
C5 C4 H4A 109.4
C3 C4 H4B 109.4
C5 C4 H4B 109.4
H4A C4 H4B 108.0
C6 C5 C4 110.7(2)
C6 C5 H5A 109.5
C4 C5 H5A 109.5
C6 C5 H5B 109.5
C4 C5 H5B 109.5
H5A C5 H5B 108.1
N1 C6 C1 110.0(2)
N1 C6 C5 110.5(2)
C1 C6 C5 111.6(2)
N1 C6 H6A 108.2
C1 C6 H6A 108.2
C5 C6 H6A 108.2
N1 C7 C8 118.2(2)
N1 C7 C14 120.7(2)
C8 C7 C14 121.1(2)
C13 C8 C9 119.1(3)
C13 C8 C7 121.7(3)
C9 C8 C7 119.2(3)
C10 C9 C8 119.5(3)
C10 C9 H9A 120.3
C8 C9 H9A 120.3
C11 C10 C9 120.5(3)
C11 C10 H10A 119.7
C9 C10 H10A 119.7
C12 C11 C10 119.6(3)
C12 C11 H11A 120.2
C10 C11 H11A 120.2
C11 C12 C13 120.9(3)
C11 C12 H12A 119.5
C13 C12 H12A 119.5
C8 C13 C12 120.4(3)
C8 C13 H13A 119.8
C12 C13 H13A 119.8
N2 C14 C15 118.1(2)
N2 C14 C7 120.1(2)
C15 C14 C7 121.7(2)
C16 C15 C20 118.5(2)
C16 C15 C14 121.8(2)
C20 C15 C14 119.6(2)
C17 C16 C15 120.3(3)
C17 C16 H16A 119.9
C15 C16 H16A 119.9
C18 C17 C16 120.5(3)
C18 C17 H17A 119.8
C16 C17 H17A 119.8
C19 C18 C17 120.3(3)
C19 C18 H18A 119.8
C17 C18 H18A 119.8
C18 C19 C20 119.6(3)
C18 C19 H19A 120.2
C20 C19 H19A 120.2
C19 C20 C15 120.9(3)
C19 C20 H20A 119.6
C15 C20 H20A 119.6
C7 N1 C6 115.7(2)
C14 N2 C1 116.5(2)

loop_
_geom_bond_atom_site_label_1
_geom_bond_atom_site_label_2
_geom_bond_distance
C1 N2 1.472(3)
C1 C6 1.513(4)
C1 C2 1.520(4)
C1 H1A 0.9800
C2 C3 1.525(4)
C2 H2A 0.9700
C2 H2B 0.9700
C3 C4 1.506(6)
C3 H3A 0.9700
C3 H3B 0.9700
C4 C5 1.517(4)
C4 H4A 0.9700
C4 H4B 0.9700
C5 C6 1.514(4)
C5 H5A 0.9700
C5 H5B 0.9700
C6 N1 1.472(3)
C6 H6A 0.9800
C7 N1 1.276(3)
C7 C8 1.488(3)
C7 C14 1.514(3)
C8 C13 1.379(4)
C8 C9 1.397(4)
C9 C10 1.393(4)
C9 H9A 0.9300
C10 C11 1.377(5)
C10 H10A 0.9300
C11 C12 1.363(5)
C11 H11A 0.9300
C12 C13 1.380(4)
C12 H12A 0.9300
C13 H13A 0.9300
C14 N2 1.278(3)
C14 C15 1.481(3)
C15 C16 1.389(4)
C15 C20 1.391(4)
C16 C17 1.380(4)
C16 H16A 0.9300
C17 C18 1.373(5)
C17 H17A 0.9300
C18 C19 1.372(5)
C18 H18A 0.9300
C19 C20 1.387(4)
C19 H19A 0.9300
C20 H20A 0.9300

loop_
_cod_related_entry_id
_cod_related_entry_database
_cod_related_entry_code
1 ChemSpider 21195584
